data_2004227
loop_
_publ_author_name
'Li-Kao, J.'
'Gonz\'alez, O.'
'Mariezcurrena, R.'
'Baggio, R.'
'Garland, M. T.'
'Carrillo, D.'

_publ_section_title
;
 A <i>cis</i>-Oxo[diphenylhydrazido(2--)]molybdenum Complex:
 (Et~3~NH)~2~[MoO(NNPh~2~)(SC~6~H~4~CO~2~)~2~]
;
_journal_issue 12
_journal_name_full 'Acta Crystallographica Section C'
_journal_page_first 2486
_journal_page_last 2489
_journal_paper_doi 10.1107/S0108270195006007
_journal_volume 51
_journal_year 1995
_chemical_formula_moiety '[MoO(NNPh2) (SC6H4CO2)2]-2 [(Et3NH)+1]2 '
_chemical_formula_sum 'C38 H50 Mo N4 O5 S2'
_chemical_formula_weight 802.88
_chemical_name_systematic
;
 ?
;
_space_group_IT_number 2
_symmetry_cell_setting triclinic
_symmetry_space_group_name_Hall '-P 1'
_symmetry_space_group_name_H-M 'P -1'
_audit_creation_method SHELXL
_cell_angle_alpha 98.49
_cell_angle_beta 96.44
_cell_angle_gamma 117.360(10)
_cell_formula_units_Z 2
_cell_length_a 11.357(4)
_cell_length_b 11.643(4)
_cell_length_c 17.638(9)
_cell_measurement_reflns_used 25
_cell_measurement_temperature 293(2)
_cell_measurement_theta_max 12.5
_cell_measurement_theta_min 7.5
_cell_volume 2005.2(14)
_computing_cell_refinement P3/P4-PC
_computing_data_collection 'P3/P4-PC (Siemens, 1991)'
_computing_data_reduction 'XDISK in SHELXTL/PC (Sheldrick, 1991)'
_computing_molecular_graphics 'XP in SHELXTL/PC'
_computing_publication_material 'CIFTAB (Sheldrick, 1993)'
_computing_structure_refinement 'SHELXL93 (Sheldrick, 1993)'
_computing_structure_solution 'XS in SHELXTL/PC'
_diffrn_ambient_temperature 293(2)
_diffrn_measurement_device 'Siemens R3m'
_diffrn_measurement_method \q/2\q
_diffrn_radiation_monochromator graphite
_diffrn_radiation_source 'fine-focus sealed tube'
_diffrn_radiation_type MoK\a
_diffrn_radiation_wavelength 0.71073
_diffrn_reflns_av_R_equivalents 0.0094
_diffrn_reflns_av_sigmaI/netI 0.0204
_diffrn_reflns_limit_h_max 12
_diffrn_reflns_limit_h_min 0
_diffrn_reflns_limit_k_max 11
_diffrn_reflns_limit_k_min -12
_diffrn_reflns_limit_l_max 18
_diffrn_reflns_limit_l_min -19
_diffrn_reflns_number 5710
_diffrn_reflns_theta_max 22.55
_diffrn_reflns_theta_min 2.02
_diffrn_standards_decay_% 0.0
_diffrn_standards_interval_count 98
_diffrn_standards_number 2
_exptl_absorpt_coefficient_mu 0.476
_exptl_absorpt_correction_type none
_exptl_crystal_colour Orange
_exptl_crystal_density_diffrn 1.330
_exptl_crystal_description Prism
_exptl_crystal_F_000 840
_exptl_crystal_size_max 0.60
_exptl_crystal_size_mid 0.32
_exptl_crystal_size_min 0.28
_refine_diff_density_max 0.295
_refine_diff_density_min -0.220
_refine_ls_extinction_method none
_refine_ls_goodness_of_fit_all 1.054
_refine_ls_goodness_of_fit_obs 1.065
_refine_ls_hydrogen_treatment 'H atoms not refined, riding on host atoms'
_refine_ls_matrix_type full
_refine_ls_number_parameters 566
_refine_ls_number_reflns 5270
_refine_ls_number_restraints 234
_refine_ls_restrained_S_all 1.065
_refine_ls_restrained_S_obs 1.073
_refine_ls_R_factor_all 0.0344
_refine_ls_R_factor_obs 0.0285
_refine_ls_shift/esd_max 0.026
_refine_ls_shift/esd_mean 0.002
_refine_ls_structure_factor_coef Fsqd
_refine_ls_weighting_details 'w = 1/[\s^2^(Fo^2^) + (0.0348P)^2^ + 1.4374P] where P=(Fo^2^+2Fc^2^)/3'
_refine_ls_weighting_scheme calc
_refine_ls_wR_factor_all 0.0744
_refine_ls_wR_factor_obs 0.0702
_reflns_number_observed 4688
_reflns_number_total 5272
_reflns_observed_criterion >2sigma(I)
_cod_data_source_file cr1181.cif
_cod_data_source_block tmp
_cod_depositor_comments
;
The following automatic conversions were performed:
'_symmetry_cell_setting' value 'Triclinic' changed to 'triclinic'
according to '/home/saulius/struct/CIF-dictionaries/cif_core.dic'
dictionary named 'cif_core.dic' version 2.4.1 from 2010-06-29.

Automatic conversion script
Id: cif_fix_enum 1527 2010-12-29 10:47:43Z saulius 

The following automatic conversions were performed:

'_symmetry_cell_setting' value 'Triclinic' changed to 'triclinic'
according to /home/saulius/struct/CIF-dictionaries/cif_core.dic
dictionary named 'cif_core.dic' version 2.4.1 from
2010-06-29.

'_exptl_absorpt_correction_type' value 'None' changed to
'none' according to
/home/saulius/struct/CIF-dictionaries/cif_core.dic dictionary named
'cif_core.dic' version 2.4.1 from 2010-06-29.

'_geom_bond_publ_flag'
value 'Y' changed to 'y' according to
/home/saulius/struct/CIF-dictionaries/cif_core.dic dictionary named
'cif_core.dic' version 2.4.1 from 2010-06-29 (41
time).

'_geom_bond_publ_flag' value 'N' changed to 'n' according to
/home/saulius/struct/CIF-dictionaries/cif_core.dic dictionary named
'cif_core.dic' version 2.4.1 from 2010-06-29 (24
times).

'_geom_contact_publ_flag' value 'N' changed to 'n' according
to /home/saulius/struct/CIF-dictionaries/cif_core.dic dictionary
named 'cif_core.dic' version 2.4.1 from 2010-06-29 (2
times).

'_geom_angle_publ_flag' value 'Y' changed to 'y' according
to /home/saulius/struct/CIF-dictionaries/cif_core.dic dictionary
named 'cif_core.dic' version 2.4.1 from 2010-06-29 (65
times).

'_geom_angle_publ_flag' value 'N' changed to 'n' according
to /home/saulius/struct/CIF-dictionaries/cif_core.dic dictionary
named 'cif_core.dic' version 2.4.1 from 2010-06-29 (24
times).

'_geom_torsion_publ_flag' value 'N' changed to 'n' according
to /home/saulius/struct/CIF-dictionaries/cif_core.dic dictionary
named 'cif_core.dic' version 2.4.1 from 2010-06-29 (113 times).

Automatic conversion script
Id: cif_fix_values 1715 2011-07-08 13:25:40Z adriana 

The following automatic conversions were performed:

'_refine_ls_weighting_scheme' value 'calc w = 1/[\s^2^(Fo^2^) +
(0.0348P)^2^ + 1.4374P] where P=(Fo^2^+2Fc^2^)/3' was changed to
'calc'. New tag '_refine_ls_weighting_details' was created. The value
of the new tag was set to 'w = 1/[\s^2^(Fo^2^) + (0.0348P)^2^ +
1.4374P] where P=(Fo^2^+2Fc^2^)/3'.

Automatic conversion script
Id: cif_fix_values 3143 2015-03-26 13:38:13Z robertas 
;
_cod_original_sg_symbol_H-M P-1
_cod_database_code 2004227

loop_
_symmetry_equiv_pos_as_xyz
'x, y, z'
'-x, -y, -z'

loop_
_atom_site_aniso_label
_atom_site_aniso_U_11
_atom_site_aniso_U_22
_atom_site_aniso_U_33
_atom_site_aniso_U_12
_atom_site_aniso_U_13
_atom_site_aniso_U_23
Mo 0.0399(2) 0.0394(2) 0.0357(2) 0.01949(12) 0.01076(10) 0.01415(11)
S1 0.0448(4) 0.0445(4) 0.0465(4) 0.0116(4) 0.0020(3) 0.0111(4)
S2 0.0617(5) 0.0415(4) 0.0379(4) 0.0166(4) 0.0089(4) 0.0061(3)
O1 0.063(2) 0.060(2) 0.161(3) 0.0384(14) 0.058(2) 0.042(2)
O2 0.0435(11) 0.0371(11) 0.0590(13) 0.0191(9) 0.0218(10) 0.0152(9)
O3 0.098(2) 0.0472(13) 0.0349(13) 0.0215(13) 0.0129(12) 0.0149(10)
O4 0.0660(14) 0.0423(12) 0.0340(11) 0.0123(11) 0.0088(10) 0.0143(10)
O5 0.0512(13) 0.0635(14) 0.084(2) 0.0324(12) 0.0162(12) 0.0354(13)
N1 0.0515(15) 0.0506(15) 0.0346(13) 0.0248(12) 0.0180(11) 0.0160(11)
N2 0.0495(14) 0.0374(13) 0.0369(14) 0.0192(11) 0.0143(11) 0.0109(11)
C1 0.060(2) 0.055(2) 0.056(2) 0.035(2) 0.031(2) 0.028(2)
C2 0.065(3) 0.121(4) 0.078(3) 0.047(3) 0.032(2) 0.033(3)
C3 0.073(3) 0.205(7) 0.135(5) 0.076(4) 0.045(3) 0.075(5)
C4 0.124(5) 0.189(6) 0.137(5) 0.116(5) 0.101(4) 0.101(5)
C5 0.147(5) 0.124(4) 0.090(3) 0.105(4) 0.079(3) 0.059(3)
C6 0.098(3) 0.077(3) 0.061(2) 0.058(2) 0.042(2) 0.029(2)
C7 0.048(2) 0.049(2) 0.0284(15) 0.0210(15) 0.0077(13) 0.0046(13)
C8 0.050(2) 0.071(2) 0.048(2) 0.019(2) 0.009(2) 0.018(2)
C9 0.046(2) 0.116(3) 0.070(3) 0.032(2) 0.009(2) 0.031(2)
C10 0.070(3) 0.124(4) 0.063(2) 0.056(3) 0.007(2) 0.034(2)
C11 0.081(3) 0.084(3) 0.054(2) 0.046(2) 0.016(2) 0.032(2)
C12 0.057(2) 0.061(2) 0.045(2) 0.028(2) 0.015(2) 0.019(2)
C13 0.051(2) 0.036(2) 0.034(2) 0.0160(14) 0.0150(13) 0.0062(12)
C14 0.057(2) 0.045(2) 0.054(2) 0.014(2) 0.024(2) 0.016(2)
C15 0.090(3) 0.046(2) 0.056(2) 0.022(2) 0.032(2) 0.022(2)
C16 0.097(3) 0.052(2) 0.059(2) 0.035(2) 0.012(2) 0.022(2)
C17 0.068(2) 0.048(2) 0.061(2) 0.029(2) 0.008(2) 0.011(2)
C18 0.052(2) 0.033(2) 0.045(2) 0.0190(14) 0.0146(14) 0.0059(13)
C19 0.043(2) 0.043(2) 0.060(2) 0.0197(15) 0.0165(15) 0.0084(15)
C20 0.043(2) 0.039(2) 0.052(2) 0.0198(14) 0.0069(14) 0.0151(14)
C21 0.064(2) 0.048(2) 0.064(2) 0.011(2) -0.008(2) 0.013(2)
C22 0.052(2) 0.052(2) 0.104(3) 0.001(2) -0.004(2) 0.030(2)
C23 0.059(2) 0.063(2) 0.096(3) 0.016(2) 0.025(2) 0.043(2)
C24 0.062(2) 0.058(2) 0.065(2) 0.025(2) 0.025(2) 0.029(2)
C25 0.046(2) 0.039(2) 0.050(2) 0.0234(14) 0.0148(14) 0.0176(14)
C26 0.058(2) 0.042(2) 0.038(2) 0.028(2) 0.0163(14) 0.0145(14)
N3X 0.052(5) 0.030(6) 0.053(7) 0.026(5) 0.005(4) 0.004(4)
C31X 0.078(7) 0.064(6) 0.049(5) 0.034(5) 0.025(5) 0.021(4)
C32X 0.17(2) 0.13(2) 0.20(2) 0.101(18) 0.069(16) 0.040(16)
C33X 0.082(6) 0.024(3) 0.034(3) 0.036(4) 0.017(3) 0.017(3)
C34X 0.090(8) 0.028(7) 0.102(9) 0.036(5) -0.002(6) 0.016(6)
C35X 0.083(5) 0.035(3) 0.013(3) 0.040(3) 0.010(3) 0.006(2)
C36X 0.087(11) 0.047(6) 0.048(6) 0.032(8) 0.018(6) 0.024(5)
N3Y 0.120(9) 0.047(7) 0.028(6) 0.048(7) 0.018(6) 0.018(5)
C32Y 0.040(7) 0.064(12) 0.21(2) 0.007(7) -0.032(9) 0.036(11)
C34Y 0.137(12) 0.050(10) 0.130(11) 0.071(8) 0.056(9) 0.021(7)
C36Y 0.072(8) 0.061(9) 0.076(8) 0.032(8) 0.008(6) 0.031(6)
N4X 0.033(5) 0.054(7) 0.053(7) 0.023(5) 0.016(4) 0.008(5)
C41X 0.047(4) 0.079(6) 0.090(7) 0.042(4) 0.031(5) 0.036(5)
C42X 0.120(9) 0.135(12) 0.115(10) 0.086(9) 0.077(9) 0.042(8)
C43X 0.057(5) 0.061(5) 0.100(7) 0.028(4) 0.013(4) -0.001(5)
C44X 0.126(17) 0.24(2) 0.108(14) 0.027(15) 0.028(11) -0.083(13)
C45X 0.077(6) 0.109(9) 0.104(7) 0.065(7) 0.045(5) 0.044(7)
C46X 0.123(11) 0.149(12) 0.106(9) 0.089(9) 0.061(8) 0.063(8)
N4Y 0.062(8) 0.046(7) 0.076(9) 0.014(6) 0.015(6) 0.022(6)
C41Y 0.136(11) 0.125(10) 0.128(10) 0.091(9) 0.086(9) 0.052(9)
C42Y 0.076(7) 0.072(6) 0.131(11) 0.036(5) 0.044(7) 0.013(7)
C43Y 0.080(7) 0.122(8) 0.106(8) 0.028(6) 0.004(6) 0.031(7)
C44Y 0.061(7) 0.124(11) 0.072(9) 0.014(6) -0.012(5) -0.015(7)
C45Y 0.096(7) 0.080(7) 0.152(11) 0.060(6) 0.056(7) 0.070(7)
C46Y 0.103(10) 0.116(10) 0.171(14) 0.065(8) 0.056(9) 0.085(10)

loop_
_atom_site_label
_atom_site_occupancy
_atom_site_fract_x
_atom_site_fract_y
_atom_site_fract_z
_atom_site_U_iso_or_equiv
_atom_site_thermal_displace_type
_atom_site_calc_flag
_atom_site_refinement_flags
_atom_site_disorder_group
_atom_site_type_symbol
Mo 1 .10852(2) -0.13424(2) .246720(10) .03728(10) Uani d . . Mo
S1 1 -.04385(8) -0.37611(8) .18426(5) .0499(2) Uani d . . S
S2 1 .30370(9) .08272(8) .30143(4) .0509(2) Uani d . . S
O1 1 .3675(3) -0.3219(2) .2283(2) .0857(9) Uani d . . O
O2 1 .2590(2) -0.2061(2) .23002(12) .0452(5) Uani d . . O
O3 1 .1922(3) -.0135(2) .03139(12) .0651(7) Uani d . . O
O4 1 .1574(2) -.0948(2) .13567(11) .0526(5) Uani d . . O
O5 1 -.0232(2) -0.1033(2) .22814(14) .0620(6) Uani d . . O
N1 1 .0900(2) -0.1966(2) .41022(13) .0439(6) Uani d . . N
N2 1 .1031(2) -0.1682(2) .34145(13) .0412(6) Uani d . . N
C1 1 -.0259(3) -0.2061(3) .4401(2) .0509(8) Uani d D . C
C2 1 -0.1502(3) -0.2664(4) .3903(2) .0847(12) Uani d D . C
H2 1 -0.1600(3) -0.3022(4) .3365(2) .080 Uiso calc R . H
C3 1 -0.2614(4) -0.2744(6) .4198(3) .127(2) Uani d D . C
H3 1 -0.3481(4) -0.3157(6) .3861(3) .080 Uiso calc R . H
C4 1 -0.2460(5) -0.2222(6) .4980(3) .119(2) Uani d D . C
H4 1 -0.3229(5) -0.2297(6) .5180(3) .080 Uiso calc R . H
C5 1 -0.1217(5) -0.1598(5) .5470(3) .095(2) Uani d D . C
H5 1 -0.1116(5) -0.1221(5) .6004(3) .080 Uiso calc R . H
C6 1 -.0109(4) -0.1521(4) .5180(2) .0682(10) Uani d D . C
H6 1 .0758(4) -0.1095(4) .5518(2) .080 Uiso calc R . H
C7 1 .1851(3) -0.2273(3) .4501(2) .0435(7) Uani d D . C
C8 1 .3191(3) -0.1640(3) .4420(2) .0603(9) Uani d D . C
H8 1 .3481(3) -.0980(3) .4120(2) .080 Uiso calc R . H
C9 1 .4101(3) -0.1975(4) .4777(2) .0794(12) Uani d D . C
H9 1 .5020(3) -0.1539(4) .4725(2) .080 Uiso calc R . H
C10 1 .3689(4) -0.2930(4) .5206(2) .0810(12) Uani d D . C
H10 1 .4318(4) -0.3160(4) .5447(2) .080 Uiso calc R . H
C11 1 .2362(4) -0.3557(4) .5288(2) .0684(10) Uani d D . C
H11 1 .2080(4) -0.4214(4) .5588(2) .080 Uiso calc R . H
C12 1 .1430(3) -0.3237(3) .4936(2) .0535(8) Uani d D . C
H12 1 .0514(3) -0.3674(3) .4992(2) .080 Uiso calc R . H
C13 1 .0183(3) -0.4537(3) .2442(2) .0420(7) Uani d D . C
C14 1 -.0762(3) -0.5609(3) .2700(2) .0548(8) Uani d D . C
H14 1 -0.1698(3) -0.5874(3) .2564(2) .080 Uiso calc R . H
C15 1 -.0351(4) -0.6288(3) .3153(2) .0659(10) Uani d D . C
H15 1 -0.1004(4) -0.7005(3) .3329(2) .080 Uiso calc R . H
C16 1 .0990(4) -0.5932(3) .3346(2) .0691(10) Uani d D . C
H16 1 .1267(4) -0.6398(3) .3658(2) .080 Uiso calc R . H
C17 1 .1938(3) -0.4897(3) .3090(2) .0594(9) Uani d D . C
H17 1 .2866(3) -0.4666(3) .3218(2) .080 Uiso calc R . H
C18 1 .1555(3) -0.4183(3) .2645(2) .0439(7) Uani d D . C
C19 1 .2664(3) -0.3082(3) .2387(2) .0489(8) Uani d . . C
C20 1 .3783(3) .1695(3) .2308(2) .0442(7) Uani d D . C
C21 1 .4881(3) .2967(3) .2635(2) .0670(10) Uani d D . C
H21 1 .5127(3) .3279(3) .3188(2) .080 Uiso calc R . H
C22 1 .5613(4) .3775(4) .2173(3) .0795(12) Uani d D . C
H22 1 .6357(4) .4628(4) .2410(3) .080 Uiso calc R . H
C23 1 .5273(4) .3356(4) .1376(2) .0749(11) Uani d D . C
H23 1 .5787(4) .3906(4) .1057(2) .080 Uiso calc R . H
C24 1 .4180(3) .2129(3) .1040(2) .0602(9) Uani d D . C
H24 1 .3937(3) .1847(3) .0485(2) .080 Uiso calc R . H
C25 1 .3412(3) .1278(3) .1492(2) .0426(7) Uani d D . C
C26 1 .2233(3) -.0011(3) .1039(2) .0430(7) Uani d . . C
N3X .50 -.0054(6) -0.2584(7) -.0440(3) .043(3) Uani d PDU 1 N
H3X .50 .0616(6) -0.1781(7) -.0174(3) .080 Uiso calc PR 1 H
C31X .50 -0.1281(9) -0.2684(11) -.0178(6) .062(3) Uani d PDU 1 C
H31A .50 -0.1496(9) -0.2080(11) -.0386(6) .080 Uiso calc PR 1 H
H31B .50 -0.1061(9) -0.2390(11) .0376(6) .080 Uiso calc PR 1 H
C32X .50 -0.2540(11) -0.4022(16) -.0389(15) .150(12) Uani d PDU 1 C
H32A .50 -0.3250(11) -0.3949(16) -.0187(15) .080 Uiso calc PR 1 H
H32B .50 -0.2361(11) -0.4638(16) -.0169(15) .080 Uiso calc PR 1 H
H32C .50 -0.2803(11) -0.4323(16) -.0942(15) .080 Uiso calc PR 1 H
C33X .50 .0358(9) -0.3532(7) -.0195(4) .041(3) Uani d PDU 1 C
H33A .50 -.0269(9) -0.4398(7) -.0495(4) .080 Uiso calc PR 1 H
H33B .50 .0299(9) -0.3531(7) .0338(4) .080 Uiso calc PR 1 H
C34X .50 .1767(12) -0.3250(17) -.0281(12) .072(4) Uani d PDU 1 C
H34A .50 .1947(12) -0.3901(17) -.0111(12) .080 Uiso calc PR 1 H
H34B .50 .2408(12) -0.2396(17) .0030(12) .080 Uiso calc PR 1 H
H34C .50 .1833(12) -0.3275(17) -.0814(12) .080 Uiso calc PR 1 H
C35X .50 -.0049(8) -0.2542(6) -0.1274(3) .039(2) Uani d PDU 1 C
H35A .50 -.0666(8) -0.3402(6) -0.1587(3) .080 Uiso calc PR 1 H
H35B .50 .0829(8) -0.2334(6) -0.1365(3) .080 Uiso calc PR 1 H
C36X .50 -.042(2) -0.1558(16) -0.1543(8) .059(4) Uani d PDU 1 C
H36A .50 -.039(2) -0.1594(16) -0.2082(8) .080 Uiso calc PR 1 H
H36B .50 .021(2) -.0689(16) -0.1245(8) .080 Uiso calc PR 1 H
H36C .50 -0.131(2) -0.1770(16) -0.1470(8) .080 Uiso calc PR 1 H
N3Y .50 -.0220(9) -0.2527(9) -.0418(4) .060(4) Uani d PDU 2 N
H3Y .50 .0462(9) -0.1702(9) -.0200(4) .080 Uiso calc PR 2 H
C31Y .50 -0.1360(11) -0.2735(12) -.0014(6) .074(4) Uiso d PD 2 C
H31C .50 -0.1572(11) -0.2036(12) -.0020(6) .080 Uiso calc PR 2 H
H31D .50 -0.1129(11) -0.2763(12) .0515(6) .080 Uiso calc PR 2 H
C32Y .50 -0.2549(7) -0.4045(14) -.0458(11) .117(10) Uani d PDU 2 C
H32D .50 -0.3308(7) -0.4224(14) -.0221(11) .080 Uiso calc PR 2 H
H32E .50 -0.2321(7) -0.4733(14) -.0447(11) .080 Uiso calc PR 2 H
H32F .50 -0.2767(7) -0.4002(14) -.0986(11) .080 Uiso calc PR 2 H
C33Y .50 .0290(13) -0.3467(13) -.0295(9) .117(7) Uiso d PD 2 C
H33C .50 -.0177(13) -0.4230(13) -.0713(9) .080 Uiso calc PR 2 H
H33D .50 .0071(13) -0.3744(13) .0175(9) .080 Uiso calc PR 2 H
C34Y .50 .1791(14) -0.2929(18) -.0242(14) .093(6) Uani d PDU 2 C
H34D .50 .2023(14) -0.3596(18) -.0163(14) .080 Uiso calc PR 2 H
H34E .50 .2274(14) -0.2180(18) .0186(14) .080 Uiso calc PR 2 H
H34F .50 .2023(14) -0.2672(18) -.0714(14) .080 Uiso calc PR 2 H
C35Y .50 -.0598(13) -0.2592(12) -0.1263(4) .133(7) Uiso d PD 2 C
H35C .50 -0.1558(13) -0.3040(12) -0.1414(4) .080 Uiso calc PR 2 H
H35D .50 -.0281(13) -0.3107(12) -0.1554(4) .080 Uiso calc PR 2 H
C36Y .50 -.005(2) -0.1264(15) -0.1482(9) .068(5) Uani d PDU 2 C
H36D .50 -.034(2) -0.1393(15) -0.2030(9) .080 Uiso calc PR 2 H
H36E .50 .091(2) -.0814(15) -0.1349(9) .080 Uiso calc PR 2 H
H36F .50 -.038(2) -.0747(15) -0.1206(9) .080 Uiso calc PR 2 H
N4X .50 .5675(8) -0.1167(7) .2018(3) .046(3) Uani d PDU 3 N
H4X .50 .5036(8) -0.1848(7) .2174(3) .080 Uiso calc PR 3 H
C41X .50 .6784(7) -0.1492(7) .1970(4) .064(2) Uani d PDU 3 C
H41A .50 .7125(7) -0.1527(7) .2478(4) .080 Uiso calc PR 3 H
H41B .50 .7497(7) -.0791(7) .1816(4) .080 Uiso calc PR 3 H
C42X .50 .6393(13) -0.2785(10) .1408(7) .107(5) Uani d PDU 3 C
H42A .50 .7161(13) -0.2914(10) .1414(7) .080 Uiso calc PR 3 H
H42B .50 .6075(13) -0.2753(10) .0894(7) .080 Uiso calc PR 3 H
H42C .50 .5698(13) -0.3499(10) .1564(7) .080 Uiso calc PR 3 H
C43X .50 .6036(8) .0029(6) .2629(4) .075(2) Uani d PDU 3 C
H43A .50 .5265(8) .0153(6) .2626(4) .080 Uiso calc PR 3 H
H43B .50 .6726(8) .0783(6) .2500(4) .080 Uiso calc PR 3 H
C44X .50 .652(2) -.0043(18) .3444(4) .197(13) Uani d PDU 3 C
H44A .50 .674(2) .0750(18) .3805(4) .080 Uiso calc PR 3 H
H44B .50 .731(2) -.0144(18) .3456(4) .080 Uiso calc PR 3 H
H44C .50 .583(2) -.0781(18) .3584(4) .080 Uiso calc PR 3 H
C45X .50 .4999(8) -0.1150(8) .1253(4) .083(3) Uani d PDU 3 C
H45A .50 .4178(8) -0.1152(8) .1317(4) .080 Uiso calc PR 3 H
H45B .50 .4765(8) -0.1949(8) .0892(4) .080 Uiso calc PR 3 H
C46X .50 .5795(13) -.0005(11) .0895(6) .109(4) Uani d PDU 3 C
H46A .50 .5269(13) -.0093(11) .0410(6) .080 Uiso calc PR 3 H
H46B .50 .6606(13) -.0004(11) .0809(6) .080 Uiso calc PR 3 H
H46C .50 .6012(13) .0804(11) .1240(6) .080 Uiso calc PR 3 H
N4Y .50 .5830(9) -0.1240(7) .1990(4) .065(4) Uani d PDU 4 N
H4Y .50 .5101(9) -0.1916(7) .2090(4) .080 Uiso calc PR 4 H
C41Y .50 .6417(13) -0.1846(11) .1456(5) .110(4) Uani d PDU 4 C
H41C .50 .7324(13) -0.1223(11) .1454(5) .080 Uiso calc PR 4 H
H41D .50 .5900(13) -0.2148(11) .0937(5) .080 Uiso calc PR 4 H
C42Y .50 .6366(13) -0.2991(9) .1778(7) .092(4) Uani d PDU 4 C
H42D .50 .6730(13) -0.3427(9) .1461(7) .080 Uiso calc PR 4 H
H42E .50 .5452(13) -0.3600(9) .1779(7) .080 Uiso calc PR 4 H
H42F .50 .6882(13) -0.2670(9) .2299(7) .080 Uiso calc PR 4 H
C43Y .50 .6768(8) -.0482(10) .2755(4) .112(3) Uani d PDU 4 C
H43C .50 .7501(8) .0298(10) .2679(4) .080 Uiso calc PR 4 H
H43D .50 .7129(8) -0.1004(10) .2941(4) .080 Uiso calc PR 4 H
C44Y .50 .6121(16) -.0089(16) .3373(6) .105(5) Uani d PDU 4 C
H44D .50 .6778(16) .0391(16) .3845(6) .080 Uiso calc PR 4 H
H44E .50 .5401(16) -.0864(16) .3464(6) .080 Uiso calc PR 4 H
H44F .50 .5777(16) .0453(16) .3200(6) .080 Uiso calc PR 4 H
C45Y .50 .5325(8) -.0454(8) .1603(6) .095(4) Uani d PDU 4 C
H45C .50 .4913(8) -.0126(8) .1951(6) .080 Uiso calc PR 4 H
H45D .50 .4649(8) -0.1024(8) .1152(6) .080 Uiso calc PR 4 H
C46Y .50 .6415(11) .0698(10) .1361(8) .116(5) Uani d PDU 4 C
H46D .50 .6028(11) .1157(10) .1119(8) .080 Uiso calc PR 4 H
H46E .50 .6819(11) .0378(10) .1002(8) .080 Uiso calc PR 4 H
H46F .50 .7086(11) .1287(10) .1811(8) .080 Uiso calc PR 4 H

loop_
_atom_type_symbol
_atom_type_description
_atom_type_scat_dispersion_real
_atom_type_scat_dispersion_imag
_atom_type_scat_source
C C 0.0033 0.0016 'International Tables Vol C Tables 4.2.6.8 and 6.1.1.4'
H H 0.0000 0.0000 'International Tables Vol C Tables 4.2.6.8 and 6.1.1.4'
N N 0.0061 0.0033 'International Tables Vol C Tables 4.2.6.8 and 6.1.1.4'
O O 0.0106 0.0060 'International Tables Vol C Tables 4.2.6.8 and 6.1.1.4'
S S 0.1246 0.1234 'International Tables Vol C Tables 4.2.6.8 and 6.1.1.4'
Mo Mo -1.6832 0.6857 'International Tables Vol C Tables 4.2.6.8 and 6.1.1.4'

loop_
_geom_angle_atom_site_label_1
_geom_angle_atom_site_label_2
_geom_angle_atom_site_label_3
_geom_angle
_geom_angle_publ_flag
O5 Mo N2 103.20(11) y
O5 Mo O4 89.70(10) y
N2 Mo O4 167.00(10) y
O5 Mo O2 161.53(10) y
N2 Mo O2 91.62(9) y
O4 Mo O2 76.07(8) y
O5 Mo S2 104.58(9) y
N2 Mo S2 90.34(8) y
O4 Mo S2 84.72(6) y
O2 Mo S2 86.03(6) y
O5 Mo S1 90.54(8) y
N2 Mo S1 90.86(8) y
O4 Mo S1 90.67(6) y
O2 Mo S1 78.12(6) y
S2 Mo S1 164.14(3) y
C13 S1 Mo 102.18(10) y
C20 S2 Mo 114.22(10) y
C19 O2 Mo 134.8(2) y
C26 O4 Mo 141.8(2) y
N2 N1 C7 119.1(2) y
N2 N1 C1 118.5(2) y
C7 N1 C1 122.2(2) y
N1 N2 Mo 176.1(2) y
C2 C1 C6 120.7(3) y
C2 C1 N1 119.5(3) y
C6 C1 N1 119.8(3) y
C1 C2 C3 118.9(4) y
C4 C3 C2 120.0(4) y
C5 C4 C3 120.8(4) y
C4 C5 C6 119.4(4) y
C5 C6 C1 120.1(4) y
C12 C7 C8 120.1(3) y
C12 C7 N1 120.4(3) y
C8 C7 N1 119.4(3) y
C9 C8 C7 119.6(3) y
C10 C9 C8 120.5(3) y
C9 C10 C11 119.9(3) y
C10 C11 C12 120.7(3) y
C7 C12 C11 119.2(3) y
C14 C13 C18 118.1(3) y
C14 C13 S1 117.8(2) y
C18 C13 S1 124.0(2) y
C15 C14 C13 120.9(3) y
C16 C15 C14 120.4(3) y
C15 C16 C17 120.0(3) y
C16 C17 C18 120.9(3) y
C17 C18 C13 119.7(3) y
C17 C18 C19 116.8(3) y
C13 C18 C19 123.5(3) y
O1 C19 O2 122.2(3) y
O1 C19 C18 116.7(3) y
O2 C19 C18 121.1(3) y
C25 C20 C21 118.1(3) y
C25 C20 S2 128.5(2) y
C21 C20 S2 113.5(2) y
C22 C21 C20 121.6(3) y
C23 C22 C21 120.4(3) y
C22 C23 C24 119.2(3) y
C23 C24 C25 122.0(3) y
C20 C25 C24 118.7(3) y
C20 C25 C26 125.8(2) y
C24 C25 C26 115.5(3) y
O3 C26 O4 120.4(3) y
O3 C26 C25 117.0(2) y
O4 C26 C25 122.6(3) y
C31X N3X C35X 114.9(5) n
C31X N3X C33X 113.7(4) n
C35X N3X C33X 113.2(4) n
N3X C31X C32X 118.0(5) n
N3X C33X C34X 115.0(5) n
N3X C35X C36X 114.9(5) n
C35Y N3Y C33Y 111.7(5) n
C35Y N3Y C31Y 111.5(5) n
C33Y N3Y C31Y 111.4(5) n
N3Y C31Y C32Y 106.3(7) n
N3Y C33Y C34Y 115.4(6) n
N3Y C35Y C36Y 114.8(5) n
C41X N4X C45X 114.1(4) n
C41X N4X C43X 114.4(5) n
C45X N4X C43X 111.9(4) n
N4X C41X C42X 115.1(5) n
N4X C43X C44X 113.8(5) n
N4X C45X C46X 116.6(5) n
C43Y N4Y C41Y 112.2(5) n
C43Y N4Y C45Y 113.1(5) n
C41Y N4Y C45Y 111.4(4) n
N4Y C41Y C42Y 105.1(6) n
N4Y C43Y C44Y 114.1(5) n
N4Y C45Y C46Y 113.7(5) n

loop_
_geom_bond_atom_site_label_1
_geom_bond_atom_site_label_2
_geom_bond_distance
_geom_bond_publ_flag
Mo O5 1.701(2) y
Mo N2 1.774(2) y
Mo O4 2.152(2) y
Mo O2 2.250(2) y
Mo S2 2.4248(11) y
Mo S1 2.5131(11) y
S1 C13 1.770(3) y
S2 C20 1.763(3) y
O1 C19 1.259(4) y
O2 C19 1.260(3) y
O3 C26 1.256(3) y
O4 C26 1.261(3) y
N1 N2 1.310(3) y
N1 C7 1.431(4) y
N1 C1 1.436(4) y
C1 C2 1.374(4) y
C1 C6 1.381(6) y
C2 C3 1.389(7) y
C3 C4 1.379(8) y
C4 C5 1.366(8) y
C5 C6 1.381(7) y
C7 C12 1.386(4) y
C7 C8 1.388(4) y
C8 C9 1.384(4) y
C9 C10 1.371(5) y
C10 C11 1.376(5) y
C11 C12 1.387(6) y
C13 C14 1.401(4) y
C13 C18 1.403(4) y
C14 C15 1.386(4) y
C15 C16 1.367(5) y
C16 C17 1.376(4) y
C17 C18 1.394(4) y
C18 C19 1.501(4) y
C20 C25 1.399(4) y
C20 C21 1.404(4) y
C21 C22 1.378(5) y
C22 C23 1.367(7) y
C23 C24 1.374(5) y
C24 C25 1.404(4) y
C25 C26 1.498(4) y
N3X C31X 1.477(3) n
N3X C35X 1.480(3) n
N3X C33X 1.481(3) n
C31X C32X 1.507(3) n
C33X C34X 1.509(3) n
C35X C36X 1.509(3) n
N3Y C35Y 1.485(3) n
N3Y C33Y 1.485(3) n
N3Y C31Y 1.487(3) n
C31Y C32Y 1.510(3) n
C33Y C34Y 1.508(3) n
C35Y C36Y 1.508(3) n
N4X C41X 1.479(3) n
N4X C45X 1.483(3) n
N4X C43X 1.484(3) n
C41X C42X 1.514(3) n
C43X C44X 1.510(3) n
C45X C46X 1.504(3) n
N4Y C43Y 1.482(3) n
N4Y C41Y 1.485(3) n
N4Y C45Y 1.486(3) n
C41Y C42Y 1.504(3) n
C43Y C44Y 1.511(3) n
C45Y C46Y 1.508(3) n

loop_
_geom_contact_atom_site_label_1
_geom_contact_atom_site_label_2
_geom_contact_distance
_geom_contact_site_symmetry_2
_geom_contact_publ_flag
H4 O1 1.73 1_555 n
H3 O3 1.80 1_555 n

loop_
_geom_torsion_atom_site_label_1
_geom_torsion_atom_site_label_2
_geom_torsion_atom_site_label_3
_geom_torsion_atom_site_label_4
_geom_torsion
_geom_torsion_publ_flag
O5 Mo S1 C13 -143.16(12) n
N2 Mo S1 C13 -39.96(12) n
O4 Mo S1 C13 127.13(11) n
O2 Mo S1 C13 51.53(11) n
S2 Mo S1 C13 54.30(14) n
O5 Mo S2 C20 -83.35(14) n
N2 Mo S2 C20 172.91(13) n
O4 Mo S2 C20 4.96(12) n
O2 Mo S2 C20 81.31(12) n
S1 Mo S2 C20 78.59(15) n
O5 Mo O2 C19 -94.5(4) n
N2 Mo O2 C19 49.2(3) n
O4 Mo O2 C19 -135.1(3) n
S2 Mo O2 C19 139.4(3) n
S1 Mo O2 C19 -41.4(3) n
O5 Mo O4 C26 86.2(3) n
N2 Mo O4 C26 -86.6(5) n
O2 Mo O4 C26 -105.7(3) n
S2 Mo O4 C26 -18.5(3) n
S1 Mo O4 C26 176.7(3) n
C7 N1 N2 Mo 151.(3) n
C1 N1 N2 Mo -24.(3) n
O5 Mo N2 N1 31.(3) n
O4 Mo N2 N1 -157.(3) n
O2 Mo N2 N1 -138.(3) n
S2 Mo N2 N1 136.(3) n
S1 Mo N2 N1 -60.(3) n
N2 N1 C1 C2 40.4(4) n
C7 N1 C1 C2 -134.5(3) n
N2 N1 C1 C6 -138.2(3) n
C7 N1 C1 C6 46.9(4) n
C6 C1 C2 C3 -1.1(6) n
N1 C1 C2 C3 -179.7(4) n
C1 C2 C3 C4 0.0(8) n
C2 C3 C4 C5 1.4(9) n
C3 C4 C5 C6 -1.6(8) n
C4 C5 C6 C1 0.5(6) n
C2 C1 C6 C5 0.8(5) n
N1 C1 C6 C5 179.4(3) n
N2 N1 C7 C12 -143.0(3) n
C1 N1 C7 C12 31.9(4) n
N2 N1 C7 C8 34.2(4) n
C1 N1 C7 C8 -151.0(3) n
C12 C7 C8 C9 -0.2(5) n
N1 C7 C8 C9 -177.3(3) n
C7 C8 C9 C10 0.3(6) n
C8 C9 C10 C11 -0.5(7) n
C9 C10 C11 C12 0.4(6) n
C8 C7 C12 C11 0.1(5) n
N1 C7 C12 C11 177.2(3) n
C10 C11 C12 C7 -0.2(5) n
Mo S1 C13 C14 133.2(2) n
Mo S1 C13 C18 -49.7(2) n
C18 C13 C14 C15 0.8(4) n
S1 C13 C14 C15 178.1(2) n
C13 C14 C15 C16 -0.8(5) n
C14 C15 C16 C17 -0.2(5) n
C15 C16 C17 C18 1.3(5) n
C16 C17 C18 C13 -1.3(5) n
C16 C17 C18 C19 -179.4(3) n
C14 C13 C18 C17 0.2(4) n
S1 C13 C18 C17 -176.9(2) n
C14 C13 C18 C19 178.2(3) n
S1 C13 C18 C19 1.1(4) n
Mo O2 C19 O1 -176.7(2) n
Mo O2 C19 C18 1.5(5) n
C17 C18 C19 O1 29.5(4) n
C13 C18 C19 O1 -148.5(3) n
C17 C18 C19 O2 -148.8(3) n
C13 C18 C19 O2 33.2(4) n
Mo S2 C20 C25 -1.7(3) n
Mo S2 C20 C21 177.9(2) n
C25 C20 C21 C22 -2.2(5) n
S2 C20 C21 C22 178.1(3) n
C20 C21 C22 C23 0.6(6) n
C21 C22 C23 C24 1.1(6) n
C22 C23 C24 C25 -1.2(6) n
C21 C20 C25 C24 2.1(4) n
S2 C20 C25 C24 -178.3(2) n
C21 C20 C25 C26 -176.9(3) n
S2 C20 C25 C26 2.7(4) n
C23 C24 C25 C20 -0.5(5) n
C23 C24 C25 C26 178.6(3) n
Mo O4 C26 O3 -156.8(2) n
Mo O4 C26 C25 23.6(5) n
C20 C25 C26 O3 169.0(3) n
C24 C25 C26 O3 -10.0(4) n
C20 C25 C26 O4 -11.5(4) n
C24 C25 C26 O4 169.6(3) n
C35X N3X C31X C32X 78.2(15) n
C33X N3X C31X C32X -54.4(16) n
C31X N3X C33X C34X -166.2(10) n
C35X N3X C33X C34X 60.4(11) n
C31X N3X C35X C36X 48.9(11) n
C33X N3X C35X C36X -178.2(9) n
C35Y N3Y C31Y C32Y 55.4(11) n
C33Y N3Y C31Y C32Y -70.2(11) n
C35Y N3Y C33Y C34Y 88.5(15) n
C31Y N3Y C33Y C34Y -146.0(14) n
C33Y N3Y C35Y C36Y -132.3(11) n
C31Y N3Y C35Y C36Y 102.3(12) n
C45X N4X C41X C42X -55.2(9) n
C43X N4X C41X C42X 174.0(8) n
C41X N4X C43X C44X -57.3(13) n
C45X N4X C43X C44X 170.8(11) n
C41X N4X C45X C46X -72.0(9) n
C43X N4X C45X C46X 59.9(9) n
C43Y N4Y C41Y C42Y 73.8(11) n
C45Y N4Y C41Y C42Y -158.3(9) n
C41Y N4Y C43Y C44Y -168.0(10) n
C45Y N4Y C43Y C44Y 65.0(12) n
C43Y N4Y C45Y C46Y 65.7(10) n
C41Y N4Y C45Y C46Y -61.8(10) n
